data_7011088
loop_
_publ_author_name
'Sian C. Davies'
'David L. Hughes'
'Raymond L. Richards'
'J. Roger Sanders'

_publ_section_title
;
 Dinuclear iron and vanadium complexes of the N(CH2CH2S)33&#x2212;
 ligand with bridging oxide, nitride or cyanide
;
_journal_issue 7
_journal_name_full 'J. Chem. Soc., Dalton Trans.'
_journal_page_first 1442
_journal_page_last 1447
_journal_paper_doi 10.1039/b107399k
_journal_year 2002
_chemical_formula_moiety '2(C8 H20 N), C12 H24 Fe2 N2 O S6, C2 H3 N'
_chemical_formula_structural (NEt4)2[(Fe{N(CH2CH2S)3})2(mu-O)]
_chemical_formula_sum 'C30 H67 Fe2 N5 O S6'
_chemical_formula_weight 817.95
_chemical_name_common 'Complex 1'
_chemical_name_systematic
; 
? 
;
_space_group_IT_number 14
_symmetry_cell_setting monoclinic
_symmetry_space_group_name_Hall '-P 2ybc'
_symmetry_space_group_name_H-M 'P 1 21/c 1'
_atom_sites_solution_hydrogens geom
_atom_sites_solution_primary direct
_atom_sites_solution_secondary difmap
_audit_creation_method SHELXL
_cell_angle_alpha 90.00
_cell_angle_beta 92.207(7)
_cell_angle_gamma 90.00
_cell_formula_units_Z 4
_cell_length_a 16.9292(15)
_cell_length_b 11.2912(10)
_cell_length_c 22.060(2)
_cell_measurement_reflns_used 25
_cell_measurement_temperature 293(2)
_cell_measurement_theta_max 11
_cell_measurement_theta_min 10
_cell_volume 4213.7(7)
_computing_cell_refinement 'CAD4/EXPRESS (Enraf-Nonius, 1992)'
_computing_data_collection 'CAD4/EXPRESS (Enraf-Nonius, 1992)'
_computing_data_reduction 'CAD4 (Hursthouse, 1976)'
_computing_molecular_graphics 'ORTEP (Johnson, 1971)'
_computing_publication_material 'SHELXL-93 (Sheldrick, 1993)'
_computing_structure_refinement 'SHELXL-93 (Sheldrick, 1993)'
_computing_structure_solution 'SHELXS-86 (Sheldrick, 1990)'
_diffrn_ambient_temperature 293(2)
_diffrn_measurement_device 'Enraf-Nonius CAD4 diffractometer'
_diffrn_measurement_method 'scintillation counter; \w/\q scans'
_diffrn_radiation_monochromator graphite
_diffrn_radiation_source 'fine-focus sealed tube'
_diffrn_radiation_type Mo-K\a
_diffrn_radiation_wavelength 0.71069
_diffrn_reflns_av_R_equivalents 0.014
_diffrn_reflns_av_sigmaI/netI 0.0579
_diffrn_reflns_limit_h_max 20
_diffrn_reflns_limit_h_min -1
_diffrn_reflns_limit_k_max 13
_diffrn_reflns_limit_k_min -1
_diffrn_reflns_limit_l_max 26
_diffrn_reflns_limit_l_min -26
_diffrn_reflns_number 8213
_diffrn_reflns_theta_max 25
_diffrn_reflns_theta_min 1.5
_diffrn_standards_decay_% 11.0
_diffrn_standards_interval_time '10000 s'
_diffrn_standards_number 3
_exptl_absorpt_coefficient_mu 1.015
_exptl_absorpt_correction_T_max 0.987
_exptl_absorpt_correction_T_min 0.993
_exptl_absorpt_correction_type 'semi-empirical psi-scans'
_exptl_crystal_colour 'Reddish brown'
_exptl_crystal_density_diffrn 1.289
_exptl_crystal_description 'square and hexagonal prisms'
_exptl_crystal_F_000 1752
_exptl_crystal_size_max 0.38
_exptl_crystal_size_mid 0.29
_exptl_crystal_size_min 0.12
_refine_diff_density_max 0.318
_refine_diff_density_min -0.254
_refine_diff_density_rms 0.058
_refine_ls_extinction_method none
_refine_ls_goodness_of_fit_all 1.060
_refine_ls_goodness_of_fit_obs 1.137
_refine_ls_hydrogen_treatment
;
Coordinates were of idealised positions and set to ride on the parent
carbon atoms.  Isotropic thermal parameters of the ethylene hydrogens 
were set to be 1.2 x Ueq of the parent carbon atoms and those of the 
methyl hydrogens were set to be 1.5 x Ueq of the parent atoms.
;
_refine_ls_matrix_type full
_refine_ls_number_parameters 419
_refine_ls_number_reflns 7390
_refine_ls_number_restraints 0
_refine_ls_restrained_S_all 1.060
_refine_ls_restrained_S_obs 1.137
_refine_ls_R_factor_all 0.0809
_refine_ls_R_factor_obs 0.0417
_refine_ls_shift/esd_max 0.001
_refine_ls_shift/esd_mean 0.000
_refine_ls_structure_factor_coef Fsqd
_refine_ls_weighting_details 'w=1/[\s^2^(Fo^2^)+(0.0358P)^2^+1.1454P] where P=(Fo^2^+2Fc^2^)/3'
_refine_ls_weighting_scheme calc
_refine_ls_wR_factor_all 0.1095
_refine_ls_wR_factor_obs 0.0889
_reflns_number_observed 4389
_reflns_number_total 7390
_reflns_observed_criterion I>2sigma(I)
_cod_data_source_file b107399k.txt
_cod_data_source_block roger29
_cod_depositor_comments
;
The following automatic conversions were performed:

'_refine_ls_weighting_scheme' value 'calc
w=1/[\s^2^(Fo^2^)+(0.0358P)^2^+1.1454P] where P=(Fo^2^+2Fc^2^)/3' was
changed to 'calc'. New tag '_refine_ls_weighting_details' was
created. The value of the new tag was set to
'w=1/[\s^2^(Fo^2^)+(0.0358P)^2^+1.1454P] where P=(Fo^2^+2Fc^2^)/3'.

Automatic conversion script
Id: cif_fix_values 3143 2015-03-26 13:38:13Z robertas 
;
_cod_original_sg_symbol_H-M 'P 21/c'
_cod_database_code 7011088

loop_
_symmetry_equiv_pos_as_xyz
'x, y, z'
'-x, y+1/2, -z+1/2'
'-x, -y, -z'
'x, -y-1/2, z-1/2'

loop_
_atom_site_aniso_label
_atom_site_aniso_U_11
_atom_site_aniso_U_22
_atom_site_aniso_U_33
_atom_site_aniso_U_23
_atom_site_aniso_U_13
_atom_site_aniso_U_12
Fe1 0.0393(3) 0.0398(3) 0.0417(3) -0.0040(3) 0.0050(2) -0.0019(3)
S1 0.0607(7) 0.0776(8) 0.0441(6) -0.0111(6) 0.0081(5) -0.0082(6)
C11 0.069(3) 0.098(4) 0.059(3) -0.013(3) -0.011(2) 0.000(3)
C12 0.051(3) 0.102(5) 0.070(4) 0.004(4) -0.018(3) 0.007(4)
S2 0.0644(7) 0.0534(6) 0.0524(6) 0.0083(5) 0.0056(5) 0.0011(6)
C21 0.069(3) 0.122(5) 0.085(4) 0.033(3) 0.013(3) -0.021(3)
C22 0.053(4) 0.132(7) 0.109(6) 0.048(5) -0.009(4) -0.042(4)
S3 0.0760(8) 0.0393(6) 0.0886(8) -0.0106(6) 0.0034(6) -0.0019(6)
C31 0.097(4) 0.068(4) 0.120(4) -0.017(3) -0.019(3) 0.037(3)
C32 0.056(4) 0.118(7) 0.114(6) -0.029(5) 0.002(4) 0.021(4)
N10 0.045(2) 0.060(2) 0.055(2) -0.001(2) 0.004(2) -0.002(2)
O12 0.0326(13) 0.066(2) 0.059(2) -0.0131(14) 0.0034(11) -0.0029(13)
Fe2 0.0379(3) 0.0418(3) 0.0396(3) -0.0020(2) 0.0031(2) -0.0031(3)
S4 0.0576(6) 0.0716(8) 0.0433(5) -0.0121(5) 0.0030(5) 0.0034(6)
C41 0.079(3) 0.103(4) 0.073(3) -0.021(3) 0.034(3) -0.002(3)
C42 0.057(3) 0.121(5) 0.062(3) 0.013(3) 0.021(2) -0.014(3)
S5 0.0588(7) 0.0629(7) 0.0545(6) 0.0152(5) -0.0002(5) -0.0081(6)
C51 0.054(3) 0.128(5) 0.094(4) 0.044(4) -0.009(3) 0.008(3)
C52 0.050(3) 0.132(6) 0.091(4) 0.033(4) 0.011(3) 0.032(4)
S6 0.0741(8) 0.0429(6) 0.0763(8) -0.0042(6) 0.0064(6) -0.0038(6)
C61 0.102(4) 0.061(3) 0.110(4) 0.000(3) 0.014(3) -0.032(3)
C62 0.059(4) 0.107(5) 0.118(5) -0.012(4) 0.010(3) -0.034(4)
N20 0.046(2) 0.067(2) 0.050(2) 0.003(2) 0.0052(15) -0.004(2)
N7 0.063(2) 0.060(2) 0.030(2) 0.000(2) 0.0040(15) 0.002(2)
C71 0.111(4) 0.085(4) 0.060(3) 0.007(3) 0.050(3) 0.004(3)
C72 0.074(4) 0.119(5) 0.163(6) 0.030(5) 0.048(4) 0.003(4)
C73 0.075(3) 0.070(3) 0.047(2) 0.009(2) 0.005(2) 0.000(3)
C74 0.155(6) 0.071(4) 0.080(4) -0.014(3) 0.006(4) -0.008(4)
C75 0.074(3) 0.070(3) 0.037(2) -0.006(2) 0.005(2) -0.001(2)
C76 0.124(5) 0.069(4) 0.074(3) -0.009(3) 0.005(3) 0.000(3)
C77 0.106(4) 0.090(4) 0.055(3) 0.002(3) -0.027(3) 0.010(3)
C78 0.074(4) 0.142(6) 0.164(6) 0.019(5) -0.042(4) 0.009(4)
N8 0.048(2) 0.032(2) 0.095(3) 0.004(2) 0.002(2) 0.002(2)
C81 0.082(3) 0.040(3) 0.084(3) 0.006(2) 0.007(3) 0.010(2)
C82 0.226(8) 0.097(5) 0.086(4) 0.001(4) -0.043(5) 0.024(5)
C83 0.085(3) 0.043(3) 0.094(3) 0.005(2) 0.015(3) -0.010(2)
C84 0.167(6) 0.080(4) 0.223(8) -0.020(5) 0.128(6) -0.039(4)
C85 0.127(5) 0.060(3) 0.147(5) -0.013(4) -0.076(4) 0.010(3)
C86 0.371(14) 0.118(6) 0.259(10) 0.001(7) -0.249(11) 0.036(8)
C87 0.077(4) 0.050(3) 0.241(8) -0.004(4) 0.057(4) 0.012(3)
C88 0.108(5) 0.092(5) 0.467(16) 0.009(7) 0.160(8) 0.007(4)
N91 0.127(5) 0.138(5) 0.135(5) 0.052(4) 0.028(4) 0.003(4)
C92 0.061(3) 0.089(4) 0.077(3) -0.001(3) 0.005(3) 0.010(3)
C93 0.132(5) 0.068(4) 0.083(4) 0.008(3) -0.007(3) 0.010(3)

loop_
_atom_site_label
_atom_site_type_symbol
_atom_site_fract_x
_atom_site_fract_y
_atom_site_fract_z
_atom_site_U_iso_or_equiv
_atom_site_thermal_displace_type
_atom_site_occupancy
_atom_site_calc_flag
_atom_site_refinement_flags
_atom_site_disorder_group
Fe1 Fe 0.63936(3) 0.82137(5) 0.12970(2) 0.04016(15) Uani 1 d . .
S1 S 0.62911(6) 0.76820(11) 0.02684(4) 0.0606(3) Uani 1 d . .
C11 C 0.5246(3) 0.7488(5) 0.0130(2) 0.0757(14) Uani 1 d . .
H11A H 0.5120(3) 0.7647(5) -0.0295(2) 0.091 Uiso 0.80 calc PR 1
H11B H 0.5113(3) 0.6667(5) 0.0206(2) 0.091 Uiso 0.80 calc PR 1
H11C H 0.5046(3) 0.8167(5) -0.0098(2) 0.091 Uiso 0.20 calc PR 2
H11D H 0.5165(3) 0.6795(5) -0.0125(2) 0.091 Uiso 0.20 calc PR 2
C12 C 0.4754(3) 0.8238(7) 0.0495(2) 0.075(2) Uani 0.80 d P 1
H12A H 0.4208(3) 0.7989(7) 0.0435(2) 0.090 Uiso 0.80 calc PR 1
H12B H 0.4790(3) 0.9046(7) 0.0349(2) 0.090 Uiso 0.80 calc PR 1
C12B C 0.4763(11) 0.7346(20) 0.0680(9) 0.048(5) Uiso 0.20 d P 2
H12C H 0.4207(11) 0.7415(20) 0.0561(9) 0.057 Uiso 0.20 calc PR 2
H12D H 0.4849(11) 0.6559(20) 0.0846(9) 0.057 Uiso 0.20 calc PR 2
S2 S 0.60570(6) 0.67956(10) 0.20235(5) 0.0566(3) Uani 1 d . .
C21 C 0.4999(3) 0.6851(5) 0.2018(2) 0.092(2) Uani 1 d . .
H21A H 0.4802(3) 0.6081(5) 0.2137(2) 0.110 Uiso 0.80 calc PR 1
H21B H 0.4841(3) 0.7421(5) 0.2319(2) 0.110 Uiso 0.80 calc PR 1
H21C H 0.4793(3) 0.6182(5) 0.1786(2) 0.110 Uiso 0.20 calc PR 2
H21D H 0.4833(3) 0.6757(5) 0.2431(2) 0.110 Uiso 0.20 calc PR 2
C22 C 0.4629(3) 0.7173(7) 0.1428(3) 0.099(3) Uani 0.80 d P 1
H22A H 0.4684(3) 0.6514(7) 0.1151(3) 0.118 Uiso 0.80 calc PR 1
H22B H 0.4069(3) 0.7298(7) 0.1478(3) 0.118 Uiso 0.80 calc PR 1
C22B C 0.4644(11) 0.7930(18) 0.1768(9) 0.043(5) Uiso 0.20 d P 2
H22C H 0.4754(11) 0.8582(18) 0.2045(9) 0.052 Uiso 0.20 calc PR 2
H22D H 0.4075(11) 0.7831(18) 0.1730(9) 0.052 Uiso 0.20 calc PR 2
S3 S 0.61522(7) 1.01889(10) 0.15355(6) 0.0680(3) Uani 1 d . .
C31 C 0.5110(3) 1.0356(5) 0.1370(3) 0.096(2) Uani 1 d . .
H31A H 0.4908(3) 1.0966(5) 0.1632(3) 0.115 Uiso 0.80 calc PR 1
H31B H 0.5034(3) 1.0627(5) 0.0954(3) 0.115 Uiso 0.80 calc PR 1
H31C H 0.4844(3) 1.0355(5) 0.1751(3) 0.115 Uiso 0.20 calc PR 2
H31D H 0.5025(3) 1.1128(5) 0.1186(3) 0.115 Uiso 0.20 calc PR 2
C32 C 0.4647(4) 0.9275(7) 0.1447(4) 0.096(2) Uani 0.80 d P 1
H32A H 0.4615(4) 0.9114(7) 0.1877(4) 0.115 Uiso 0.80 calc PR 1
H32B H 0.4113(4) 0.9414(7) 0.1287(4) 0.115 Uiso 0.80 calc PR 1
C32B C 0.4742(11) 0.9501(17) 0.0987(9) 0.044(5) Uiso 0.20 d P 2
H32C H 0.4888(11) 0.9649(17) 0.0573(9) 0.053 Uiso 0.20 calc PR 2
H32D H 0.4173(11) 0.9593(17) 0.1002(9) 0.053 Uiso 0.20 calc PR 2
N10 N 0.4958(2) 0.8229(3) 0.11537(14) 0.0533(8) Uani 1 d . .
O12 O 0.74492(13) 0.8153(2) 0.14292(11) 0.0527(7) Uani 1 d . .
Fe2 Fe 0.84900(3) 0.83081(5) 0.13335(2) 0.03973(15) Uani 1 d . .
S4 S 0.85180(6) 0.75606(11) 0.03453(4) 0.0574(3) Uani 1 d . .
C41 C 0.9567(3) 0.7538(5) 0.0203(2) 0.084(2) Uani 1 d . .
H41A H 0.9781(3) 0.6772(5) 0.0322(2) 0.101 Uiso 0.90 calc PR 3
H41B H 0.9636(3) 0.7630(5) -0.0229(2) 0.101 Uiso 0.90 calc PR 3
H41C H 0.9657(3) 0.6878(5) -0.0068(2) 0.101 Uiso 0.10 calc PR 4
H41D H 0.9684(3) 0.8254(5) -0.0019(2) 0.101 Uiso 0.10 calc PR 4
C42 C 1.0024(3) 0.8481(6) 0.0533(2) 0.080(2) Uani 0.90 d P 3
H42A H 1.0582(3) 0.8355(6) 0.0473(2) 0.095 Uiso 0.90 calc PR 3
H42B H 0.9882(3) 0.9241(6) 0.0355(2) 0.095 Uiso 0.90 calc PR 3
C42B C 1.0109(22) 0.7454(38) 0.0668(17) 0.046(9) Uiso 0.10 d P 4
H42C H 1.0638(22) 0.7561(38) 0.0522(17) 0.055 Uiso 0.10 calc PR 4
H42D H 1.0080(22) 0.6682(38) 0.0859(17) 0.055 Uiso 0.10 calc PR 4
S5 S 0.90037(6) 0.70635(10) 0.21055(5) 0.0588(3) Uani 1 d . .
C51 C 1.0051(3) 0.7319(5) 0.2105(2) 0.092(2) Uani 1 d . .
H51A H 1.0182(3) 0.7966(5) 0.2380(2) 0.111 Uiso 0.90 calc PR 3
H51B H 1.0322(3) 0.6617(5) 0.2257(2) 0.111 Uiso 0.90 calc PR 3
H51C H 1.0252(3) 0.7465(5) 0.2516(2) 0.111 Uiso 0.10 calc PR 4
H51D H 1.0314(3) 0.6623(5) 0.1952(2) 0.111 Uiso 0.10 calc PR 4
C52 C 1.0340(3) 0.7606(6) 0.1500(2) 0.091(2) Uani 0.90 d P 3
H52A H 1.0888(3) 0.7850(6) 0.1546(2) 0.109 Uiso 0.90 calc PR 3
H52B H 1.0324(3) 0.6891(6) 0.1256(2) 0.109 Uiso 0.90 calc PR 3
C52B C 1.0218(3) 0.8361(6) 0.1714(2) 0.097(21) Uiso 0.10 d PR 4
H52C H 1.0092(3) 0.9057(6) 0.1949(2) 0.117 Uiso 0.10 calc PR 4
H52D H 1.0786(3) 0.8372(6) 0.1670(2) 0.117 Uiso 0.10 calc PR 4
S6 S 0.86120(7) 1.03487(10) 0.15178(5) 0.0644(3) Uani 1 d . .
C61 C 0.9599(3) 1.0677(5) 0.1299(3) 0.091(2) Uani 1 d . .
H61A H 0.9588(3) 1.0855(5) 0.0868(3) 0.109 Uiso 0.90 calc PR 3
H61B H 0.9785(3) 1.1378(5) 0.1514(3) 0.109 Uiso 0.90 calc PR 3
H61C H 0.9585(3) 1.1412(5) 0.1071(3) 0.109 Uiso 0.10 calc PR 4
H61D H 0.9924(3) 1.0811(5) 0.1664(3) 0.109 Uiso 0.10 calc PR 4
C62 C 1.0158(3) 0.9706(6) 0.1422(3) 0.095(2) Uani 0.90 d P 3
H62A H 1.0242(3) 0.9629(6) 0.1858(3) 0.113 Uiso 0.90 calc PR 3
H62B H 1.0661(3) 0.9912(6) 0.1254(3) 0.113 Uiso 0.90 calc PR 3
C62B C 1.0006(19) 0.9730(28) 0.0916(15) 0.029(7) Uiso 0.10 d P 4
H62C H 0.9785(19) 0.9752(28) 0.0503(15) 0.035 Uiso 0.10 calc PR 4
H62D H 1.0566(19) 0.9905(28) 0.0903(15) 0.035 Uiso 0.10 calc PR 4
N20 N 0.9900(2) 0.8532(3) 0.11699(14) 0.0541(9) Uani 1 d . .
N7 N 0.2491(2) 0.3792(3) 0.15522(12) 0.0510(8) Uani 1 d . .
C71 C 0.3221(3) 0.4031(5) 0.1198(2) 0.084(2) Uani 1 d . .
H71A H 0.3179(3) 0.3591(5) 0.0820(2) 0.101 Uiso 1 calc R .
H71B H 0.3233(3) 0.4867(5) 0.1096(2) 0.101 Uiso 1 calc R .
C72 C 0.3988(3) 0.3711(6) 0.1523(3) 0.118(2) Uani 1 d . .
H72A H 0.4420(3) 0.3889(6) 0.1269(3) 0.176 Uiso 1 calc R .
H72B H 0.3990(3) 0.2880(6) 0.1616(3) 0.176 Uiso 1 calc R .
H72C H 0.4043(3) 0.4158(6) 0.1893(3) 0.176 Uiso 1 calc R .
C73 C 0.2455(3) 0.2502(4) 0.1748(2) 0.0638(12) Uani 1 d . .
H73A H 0.2901(3) 0.2343(4) 0.2025(2) 0.077 Uiso 1 calc R .
H73B H 0.1977(3) 0.2384(4) 0.1969(2) 0.077 Uiso 1 calc R .
C74 C 0.2464(3) 0.1605(5) 0.1234(2) 0.102(2) Uani 1 d . .
H74A H 0.2440(3) 0.0819(5) 0.1398(2) 0.153 Uiso 1 calc R .
H74B H 0.2942(3) 0.1695(5) 0.1018(2) 0.153 Uiso 1 calc R .
H74C H 0.2016(3) 0.1736(5) 0.0962(2) 0.153 Uiso 1 calc R .
C75 C 0.2498(3) 0.4504(4) 0.2135(2) 0.0604(12) Uani 1 d . .
H75A H 0.2026(3) 0.4312(4) 0.2351(2) 0.072 Uiso 1 calc R .
H75B H 0.2950(3) 0.4259(4) 0.2388(2) 0.072 Uiso 1 calc R .
C76 C 0.2534(3) 0.5827(4) 0.2056(2) 0.089(2) Uani 1 d . .
H76A H 0.2536(3) 0.6203(4) 0.2446(2) 0.133 Uiso 1 calc R .
H76B H 0.2081(3) 0.6087(4) 0.1817(2) 0.133 Uiso 1 calc R .
H76C H 0.3007(3) 0.6034(4) 0.1854(2) 0.133 Uiso 1 calc R .
C77 C 0.1786(3) 0.4121(5) 0.1147(2) 0.084(2) Uani 1 d . .
H77A H 0.1839(3) 0.4944(5) 0.1029(2) 0.101 Uiso 1 calc R .
H77B H 0.1798(3) 0.3647(5) 0.0780(2) 0.101 Uiso 1 calc R .
C78 C 0.1001(3) 0.3962(6) 0.1416(3) 0.128(2) Uani 1 d . .
H78A H 0.0592(3) 0.4193(6) 0.1126(3) 0.192 Uiso 1 calc R .
H78B H 0.0973(3) 0.4445(6) 0.1773(3) 0.192 Uiso 1 calc R .
H78C H 0.0932(3) 0.3146(6) 0.1524(3) 0.192 Uiso 1 calc R .
N8 N 0.7487(2) 0.4015(3) 0.1222(2) 0.0582(9) Uani 1 d . .
C81 C 0.7064(3) 0.4923(4) 0.0825(2) 0.0684(12) Uani 1 d . .
H81A H 0.7449(3) 0.5491(4) 0.0689(2) 0.082 Uiso 1 calc R .
H81B H 0.6693(3) 0.5349(4) 0.1068(2) 0.082 Uiso 1 calc R .
C82 C 0.6617(4) 0.4421(6) 0.0271(3) 0.137(3) Uani 1 d . .
H82A H 0.6368(4) 0.5055(6) 0.0046(3) 0.206 Uiso 1 calc R .
H82B H 0.6222(4) 0.3875(6) 0.0399(3) 0.206 Uiso 1 calc R .
H82C H 0.6980(4) 0.4017(6) 0.0019(3) 0.206 Uiso 1 calc R .
C83 C 0.6938(3) 0.3036(4) 0.1391(2) 0.0736(13) Uani 1 d . .
H83A H 0.6751(3) 0.2635(4) 0.1024(2) 0.088 Uiso 1 calc R .
H83B H 0.7231(3) 0.2464(4) 0.1639(2) 0.088 Uiso 1 calc R .
C84 C 0.6237(4) 0.3444(5) 0.1730(3) 0.154(3) Uani 1 d . .
H84A H 0.5914(4) 0.2774(5) 0.1822(3) 0.230 Uiso 1 calc R .
H84B H 0.5934(4) 0.3994(5) 0.1484(3) 0.230 Uiso 1 calc R .
H84C H 0.6415(4) 0.3823(5) 0.2100(3) 0.230 Uiso 1 calc R .
C85 C 0.7785(4) 0.4698(5) 0.1766(3) 0.113(2) Uani 1 d . .
H85A H 0.7342(4) 0.5070(5) 0.1956(3) 0.136 Uiso 1 calc R .
H85B H 0.8136(4) 0.5319(5) 0.1636(3) 0.136 Uiso 1 calc R .
C86 C 0.8222(6) 0.3922(7) 0.2225(4) 0.256(7) Uani 1 d . .
H86A H 0.8401(6) 0.4395(7) 0.2565(4) 0.384 Uiso 1 calc R .
H86B H 0.8668(6) 0.3564(7) 0.2042(4) 0.384 Uiso 1 calc R .
H86C H 0.7874(6) 0.3315(7) 0.2362(4) 0.384 Uiso 1 calc R .
C87 C 0.8128(3) 0.3400(4) 0.0885(3) 0.121(2) Uani 1 d . .
H87A H 0.7892(3) 0.3007(4) 0.0531(3) 0.146 Uiso 1 calc R .
H87B H 0.8370(3) 0.2799(4) 0.1145(3) 0.146 Uiso 1 calc R .
C88 C 0.8771(4) 0.4254(6) 0.0680(5) 0.219(5) Uani 1 d . .
H88A H 0.9162(4) 0.3820(6) 0.0468(5) 0.328 Uiso 1 calc R .
H88B H 0.9015(4) 0.4634(6) 0.1028(5) 0.328 Uiso 1 calc R .
H88C H 0.8537(4) 0.4842(6) 0.0415(5) 0.328 Uiso 1 calc R .
N91 N 0.2372(3) 0.7911(6) 0.0729(3) 0.133(2) Uani 1 d . .
C92 C 0.2462(3) 0.8647(5) 0.0398(2) 0.0753(14) Uani 1 d . .
C93 C 0.2607(3) 0.9568(5) -0.0033(2) 0.094(2) Uani 1 d . .
H93A H 0.2215(13) 1.0177(16) 0.0000(11) 0.142 Uiso 1 calc R .
H93B H 0.2580(21) 0.9244(8) -0.0435(3) 0.142 Uiso 1 calc R .
H93C H 0.3123(9) 0.9898(22) 0.0049(10) 0.142 Uiso 1 calc R .

loop_
_atom_type_symbol
_atom_type_description
_atom_type_scat_dispersion_real
_atom_type_scat_dispersion_imag
_atom_type_scat_source
C C 0.0033 0.0016 'International Tables Vol C Tables 4.2.6.8 and 6.1.1.4'
H H 0.0000 0.0000 'International Tables Vol C Tables 4.2.6.8 and 6.1.1.4'
Fe Fe 0.3463 0.8444 'International Tables Vol C Tables 4.2.6.8 and 6.1.1.4'
N N 0.0061 0.0033 'International Tables Vol C Tables 4.2.6.8 and 6.1.1.4'
O O 0.0106 0.0060 'International Tables Vol C Tables 4.2.6.8 and 6.1.1.4'
S S 0.1246 0.1234 'International Tables Vol C Tables 4.2.6.8 and 6.1.1.4'

loop_
_geom_angle_atom_site_label_1
_geom_angle_atom_site_label_2
_geom_angle_atom_site_label_3
_geom_angle
_geom_angle_site_symmetry_1
_geom_angle_site_symmetry_3
_geom_angle_publ_flag
O12 Fe1 S3 100.46(9) . . ?
O12 Fe1 S1 100.53(8) . . ?
S3 Fe1 S1 117.12(5) . . ?
O12 Fe1 S2 97.38(9) . . ?
S3 Fe1 S2 116.65(5) . . ?
S1 Fe1 S2 118.29(5) . . ?
O12 Fe1 N10 177.40(12) . . ?
S3 Fe1 N10 80.79(9) . . ?
S1 Fe1 N10 80.81(8) . . ?
S2 Fe1 N10 80.02(8) . . ?
C11 S1 Fe1 103.38(15) . . ?
C12 C11 S1 114.6(4) . . ?
C12B C11 S1 116.1(8) . . ?
C12 C11 H11A 108.6(3) . . ?
S1 C11 H11A 108.62(15) . . ?
C12 C11 H11B 108.6(4) . . ?
S1 C11 H11B 108.6(2) . . ?
H11A C11 H11B 107.6 . . ?
C12B C11 H11C 108.3(9) . . ?
S1 C11 H11C 108.3(2) . . ?
C12B C11 H11D 108.3(8) . . ?
S1 C11 H11D 108.3(2) . . ?
H11C C11 H11D 107.4 . . ?
C11 C12 N10 115.0(4) . . ?
C11 C12 H12A 108.5(3) . . ?
N10 C12 H12A 108.5(3) . . ?
C11 C12 H12B 108.5(4) . . ?
N10 C12 H12B 108.5(3) . . ?
H12A C12 H12B 107.5 . . ?
N10 C12B C11 112.9(13) . . ?
N10 C12B H12C 109.0(8) . . ?
C11 C12B H12C 109.0(8) . . ?
N10 C12B H12D 109.0(9) . . ?
C11 C12B H12D 109.0(9) . . ?
H12C C12B H12D 107.8 . . ?
C21 S2 Fe1 103.9(2) . . ?
C22B C21 S2 115.4(8) . . ?
C22 C21 S2 114.0(4) . . ?
C22 C21 H21A 108.8(4) . . ?
S2 C21 H21A 108.8(2) . . ?
C22 C21 H21B 108.8(4) . . ?
S2 C21 H21B 108.8(2) . . ?
H21A C21 H21B 107.7 . . ?
C22B C21 H21C 108.4(9) . . ?
S2 C21 H21C 108.4(2) . . ?
C22B C21 H21D 108.4(8) . . ?
S2 C21 H21D 108.4(2) . . ?
H21C C21 H21D 107.5 . . ?
N10 C22 C21 114.5(5) . . ?
N10 C22 H22A 108.6(4) . . ?
C21 C22 H22A 108.6(5) . . ?
N10 C22 H22B 108.6(3) . . ?
C21 C22 H22B 108.6(3) . . ?
H22A C22 H22B 107.6 . . ?
C21 C22B N10 111.8(12) . . ?
C21 C22B H22C 109.3(9) . . ?
N10 C22B H22C 109.3(8) . . ?
C21 C22B H22D 109.3(8) . . ?
N10 C22B H22D 109.3(8) . . ?
H22C C22B H22D 107.9 . . ?
C31 S3 Fe1 103.5(2) . . ?
C32B C31 S3 117.2(8) . . ?
C32 C31 S3 114.5(4) . . ?
C32 C31 H31A 108.6(4) . . ?
S3 C31 H31A 108.6(2) . . ?
C32 C31 H31B 108.6(4) . . ?
S3 C31 H31B 108.6(2) . . ?
H31A C31 H31B 107.6 . . ?
C32B C31 H31C 108.0(9) . . ?
S3 C31 H31C 108.0(2) . . ?
C32B C31 H31D 108.0(8) . . ?
S3 C31 H31D 108.0(2) . . ?
H31C C31 H31D 107.2 . . ?
N10 C32 C31 114.8(5) . . ?
N10 C32 H32A 108.6(4) . . ?
C31 C32 H32A 108.6(4) . . ?
N10 C32 H32B 108.6(3) . . ?
C31 C32 H32B 108.6(3) . . ?
H32A C32 H32B 107.5 . . ?
C31 C32B N10 113.8(13) . . ?
C31 C32B H32C 108.8(9) . . ?
N10 C32B H32C 108.8(8) . . ?
C31 C32B H32D 108.8(8) . . ?
N10 C32B H32D 108.8(7) . . ?
H32C C32B H32D 107.7 . . ?
C32 N10 C22 109.2(5) . . ?
C32 N10 C12 110.8(5) . . ?
C22 N10 C12 109.6(5) . . ?
C12B N10 C22B 114.1(12) . . ?
C12B N10 C32B 114.9(12) . . ?
C22B N10 C32B 109.7(11) . . ?
C32 N10 Fe1 108.9(3) . . ?
C22 N10 Fe1 109.6(3) . . ?
C12B N10 Fe1 106.4(8) . . ?
C12 N10 Fe1 108.7(3) . . ?
C22B N10 Fe1 105.4(8) . . ?
C32B N10 Fe1 105.5(7) . . ?
Fe2 O12 Fe1 162.1(2) . . ?
O12 Fe2 S4 97.46(8) . . ?
O12 Fe2 S6 98.99(9) . . ?
S4 Fe2 S6 120.70(5) . . ?
O12 Fe2 S5 101.20(9) . . ?
S4 Fe2 S5 116.07(5) . . ?
S6 Fe2 S5 115.73(4) . . ?
O12 Fe2 N20 178.23(11) . . ?
S4 Fe2 N20 81.05(8) . . ?
S6 Fe2 N20 81.03(9) . . ?
S5 Fe2 N20 80.34(8) . . ?
C41 S4 Fe2 102.8(2) . . ?
C42B C41 S4 120.6(16) . . ?
C42 C41 S4 113.5(3) . . ?
C42 C41 H41A 108.9(3) . . ?
S4 C41 H41A 108.9(2) . . ?
C42 C41 H41B 108.9(3) . . ?
S4 C41 H41B 108.9(2) . . ?
H41A C41 H41B 107.7 . . ?
C42B C41 H41C 107.2(17) . . ?
S4 C41 H41C 107.2(2) . . ?
C42B C41 H41D 107.2(19) . . ?
S4 C41 H41D 107.2(2) . . ?
H41C C41 H41D 106.8 . . ?
N20 C42 C41 114.5(4) . . ?
N20 C42 H42A 108.6(2) . . ?
C41 C42 H42A 108.6(3) . . ?
N20 C42 H42B 108.6(3) . . ?
C41 C42 H42B 108.6(3) . . ?
H42A C42 H42B 107.6 . . ?
C41 C42B N20 107.0(24) . . ?
C41 C42B H42C 110.3(16) . . ?
N20 C42B H42C 110.3(13) . . ?
C41 C42B H42D 110.3(18) . . ?
N20 C42B H42D 110.3(14) . . ?
H42C C42B H42D 108.6 . . ?
C51 S5 Fe2 104.0(2) . . ?
C52 C51 S5 113.4(3) . . ?
C52B C51 S5 109.7(3) . . ?
C52 C51 H51A 108.9(4) . . ?
S5 C51 H51A 108.9(2) . . ?
C52 C51 H51B 108.9(3) . . ?
S5 C51 H51B 108.9(2) . . ?
H51A C51 H51B 107.7 . . ?
C52B C51 H51C 109.7(3) . . ?
S5 C51 H51C 109.7(2) . . ?
C52B C51 H51D 109.7(3) . . ?
S5 C51 H51D 109.7(2) . . ?
H51C C51 H51D 108.2 . . ?
N20 C52 C51 115.3(4) . . ?
N20 C52 H52A 108.5(3) . . ?
C51 C52 H52A 108.5(3) . . ?
N20 C52 H52B 108.5(3) . . ?
C51 C52 H52B 108.5(4) . . ?
H52A C52 H52B 107.5 . . ?
N20 C52B C51 124.3(6) . . ?
N20 C52B H52C 106.2(3) . . ?
C51 C52B H52C 106.2(3) . . ?
N20 C52B H52D 106.2(3) . . ?
C51 C52B H52D 106.2(2) . . ?
H52C C52B H52D 106.4 . . ?
C61 S6 Fe2 103.5(2) . . ?
C62 C61 S6 113.3(4) . . ?
C62B C61 S6 116.4(12) . . ?
C62 C61 H61A 108.9(4) . . ?
S6 C61 H61A 108.9(2) . . ?
C62 C61 H61B 108.9(3) . . ?
S6 C61 H61B 108.9(2) . . ?
H61A C61 H61B 107.7 . . ?
C62B C61 H61C 108.2(12) . . ?
S6 C61 H61C 108.2(2) . . ?
C62B C61 H61D 108.2(13) . . ?
S6 C61 H61D 108.2(2) . . ?
H61C C61 H61D 107.3 . . ?
C61 C62 N20 114.5(4) . . ?
C61 C62 H62A 108.6(4) . . ?
N20 C62 H62A 108.6(3) . . ?
C61 C62 H62B 108.6(3) . . ?
N20 C62 H62B 108.6(3) . . ?
H62A C62 H62B 107.6 . . ?
N20 C62B C61 111.3(20) . . ?
N20 C62B H62C 109.4(13) . . ?
C61 C62B H62C 109.4(13) . . ?
N20 C62B H62D 109.4(12) . . ?
C61 C62B H62D 109.4(12) . . ?
H62C C62B H62D 108.0 . . ?
C42 N20 C52 111.7(4) . . ?
C52B N20 C62B 115.5(14) . . ?
C42 N20 C62 110.4(4) . . ?
C52 N20 C62 108.2(4) . . ?
C52B N20 C42B 113.8(14) . . ?
C62B N20 C42B 112.2(19) . . ?
C52B N20 Fe2 102.7(3) . . ?
C42 N20 Fe2 108.8(3) . . ?
C52 N20 Fe2 109.6(3) . . ?
C62B N20 Fe2 106.5(12) . . ?
C62 N20 Fe2 108.1(3) . . ?
C42B N20 Fe2 104.7(13) . . ?
C77 N7 C71 107.0(3) . . ?
C77 N7 C75 110.6(3) . . ?
C71 N7 C75 111.3(3) . . ?
C77 N7 C73 111.4(3) . . ?
C71 N7 C73 111.2(3) . . ?
C75 N7 C73 105.4(3) . . ?
C72 C71 N7 114.7(4) . . ?
C72 C71 H71A 108.6(3) . . ?
N7 C71 H71A 108.6(2) . . ?
C72 C71 H71B 108.6(3) . . ?
N7 C71 H71B 108.6(2) . . ?
H71A C71 H71B 107.6 . . ?
C71 C72 H72A 109.5(3) . . ?
C71 C72 H72B 109.5(3) . . ?
H72A C72 H72B 109.5 . . ?
C71 C72 H72C 109.5(3) . . ?
H72A C72 H72C 109.5 . . ?
H72B C72 H72C 109.5 . . ?
C74 C73 N7 115.1(3) . . ?
C74 C73 H73A 108.5(3) . . ?
N7 C73 H73A 108.5(2) . . ?
C74 C73 H73B 108.5(3) . . ?
N7 C73 H73B 108.5(2) . . ?
H73A C73 H73B 107.5 . . ?
C73 C74 H74A 109.5(3) . . ?
C73 C74 H74B 109.5(3) . . ?
H74A C74 H74B 109.5 . . ?
C73 C74 H74C 109.5(3) . . ?
H74A C74 H74C 109.5 . . ?
H74B C74 H74C 109.5 . . ?
C76 C75 N7 115.2(3) . . ?
C76 C75 H75A 108.5(3) . . ?
N7 C75 H75A 108.5(2) . . ?
C76 C75 H75B 108.5(3) . . ?
N7 C75 H75B 108.5(2) . . ?
H75A C75 H75B 107.5 . . ?
C75 C76 H76A 109.5(2) . . ?
C75 C76 H76B 109.5(3) . . ?
H76A C76 H76B 109.5 . . ?
C75 C76 H76C 109.5(3) . . ?
H76A C76 H76C 109.5 . . ?
H76B C76 H76C 109.5 . . ?
C78 C77 N7 115.5(4) . . ?
C78 C77 H77A 108.4(3) . . ?
N7 C77 H77A 108.4(2) . . ?
C78 C77 H77B 108.4(3) . . ?
N7 C77 H77B 108.4(2) . . ?
H77A C77 H77B 107.5 . . ?
C77 C78 H78A 109.5(3) . . ?
C77 C78 H78B 109.5(3) . . ?
H78A C78 H78B 109.5 . . ?
C77 C78 H78C 109.5(3) . . ?
H78A C78 H78C 109.5 . . ?
H78B C78 H78C 109.5 . . ?
C85 N8 C83 111.9(4) . . ?
C85 N8 C87 114.0(4) . . ?
C83 N8 C87 104.3(3) . . ?
C85 N8 C81 104.7(3) . . ?
C83 N8 C81 111.0(3) . . ?
C87 N8 C81 111.1(4) . . ?
N8 C81 C82 115.0(4) . . ?
N8 C81 H81A 108.5(2) . . ?
C82 C81 H81A 108.5(3) . . ?
N8 C81 H81B 108.5(2) . . ?
C82 C81 H81B 108.5(3) . . ?
H81A C81 H81B 107.5 . . ?
C81 C82 H82A 109.5(3) . . ?
C81 C82 H82B 109.5(3) . . ?
H82A C82 H82B 109.5 . . ?
C81 C82 H82C 109.5(3) . . ?
H82A C82 H82C 109.5 . . ?
H82B C82 H82C 109.5 . . ?
C84 C83 N8 114.0(4) . . ?
C84 C83 H83A 108.7(4) . . ?
N8 C83 H83A 108.7(2) . . ?
C84 C83 H83B 108.7(4) . . ?
N8 C83 H83B 108.7(2) . . ?
H83A C83 H83B 107.6 . . ?
C83 C84 H84A 109.5(3) . . ?
C83 C84 H84B 109.5(4) . . ?
H84A C84 H84B 109.5 . . ?
C83 C84 H84C 109.5(4) . . ?
H84A C84 H84C 109.5 . . ?
H84B C84 H84C 109.5 . . ?
N8 C85 C86 112.4(5) . . ?
N8 C85 H85A 109.1(3) . . ?
C86 C85 H85A 109.1(5) . . ?
N8 C85 H85B 109.1(3) . . ?
C86 C85 H85B 109.1(5) . . ?
H85A C85 H85B 107.9 . . ?
C85 C86 H86A 109.5(4) . . ?
C85 C86 H86B 109.5(5) . . ?
H86A C86 H86B 109.5 . . ?
C85 C86 H86C 109.5(5) . . ?
H86A C86 H86C 109.5 . . ?
H86B C86 H86C 109.5 . . ?
N8 C87 C88 112.8(4) . . ?
N8 C87 H87A 109.0(3) . . ?
C88 C87 H87A 109.0(5) . . ?
N8 C87 H87B 109.0(3) . . ?
C88 C87 H87B 109.0(4) . . ?
H87A C87 H87B 107.8 . . ?
C87 C88 H88A 109.5(3) . . ?
C87 C88 H88B 109.5(5) . . ?
H88A C88 H88B 109.5 . . ?
C87 C88 H88C 109.5(4) . . ?
H88A C88 H88C 109.5 . . ?
H88B C88 H88C 109.5 . . ?
N91 C92 C93 177.7(6) . . ?
C92 C93 H93A 109.5(3) . . ?
C92 C93 H93B 109.5(3) . . ?
H93A C93 H93B 109.5 . . ?
C92 C93 H93C 109.5(3) . . ?
H93A C93 H93C 109.5 . . ?
H93B C93 H93C 109.5 . . ?

loop_
_geom_bond_atom_site_label_1
_geom_bond_atom_site_label_2
_geom_bond_distance
_geom_bond_site_symmetry_2
_geom_bond_publ_flag
Fe1 O12 1.801(2) . ?
Fe1 S3 2.3311(12) . ?
Fe1 S1 2.3471(11) . ?
Fe1 S2 2.3511(11) . ?
Fe1 N10 2.439(3) . ?
S1 C11 1.798(4) . ?
C11 C12 1.454(7) . ?
C11 C12B 1.50(2) . ?
C11 H11A 0.97 . ?
C11 H11B 0.97 . ?
C11 H11C 0.97 . ?
C11 H11D 0.97 . ?
C12 N10 1.480(6) . ?
C12 H12A 0.97 . ?
C12 H12B 0.97 . ?
C12B N10 1.47(2) . ?
C12B H12C 0.97 . ?
C12B H12D 0.97 . ?
S2 C21 1.791(5) . ?
C21 C22B 1.46(2) . ?
C21 C22 1.469(7) . ?
C21 H21A 0.97 . ?
C21 H21B 0.97 . ?
C21 H21C 0.97 . ?
C21 H21D 0.97 . ?
C22 N10 1.457(7) . ?
C22 H22A 0.97 . ?
C22 H22B 0.97 . ?
C22B N10 1.51(2) . ?
C22B H22C 0.97 . ?
C22B H22D 0.97 . ?
S3 C31 1.797(5) . ?
C31 C32B 1.41(2) . ?
C31 C32 1.465(8) . ?
C31 H31A 0.97 . ?
C31 H31B 0.97 . ?
C31 H31C 0.97 . ?
C31 H31D 0.97 . ?
C32 N10 1.454(7) . ?
C32 H32A 0.97 . ?
C32 H32B 0.97 . ?
C32B N10 1.52(2) . ?
C32B H32C 0.97 . ?
C32B H32D 0.97 . ?
O12 Fe2 1.791(2) . ?
Fe2 S4 2.3398(11) . ?
Fe2 S6 2.3475(12) . ?
Fe2 S5 2.3488(12) . ?
Fe2 N20 2.440(3) . ?
S4 C41 1.816(4) . ?
C41 C42B 1.35(4) . ?
C41 C42 1.490(7) . ?
C41 H41A 0.97 . ?
C41 H41B 0.97 . ?
C41 H41C 0.97 . ?
C41 H41D 0.97 . ?
C42 N20 1.431(5) . ?
C42 H42A 0.97 . ?
C42 H42B 0.97 . ?
C42B N20 1.69(4) . ?
C42B H42C 0.97 . ?
C42B H42D 0.97 . ?
S5 C51 1.796(5) . ?
C51 C52 1.476(6) . ?
C51 C52B 1.493(7) . ?
C51 H51A 0.97 . ?
C51 H51B 0.97 . ?
C51 H51C 0.97 . ?
C51 H51D 0.97 . ?
C52 N20 1.462(6) . ?
C52 H52A 0.97 . ?
C52 H52B 0.97 . ?
C52B N20 1.312(6) . ?
C52B H52C 0.97 . ?
C52B H52D 0.97 . ?
S6 C61 1.796(5) . ?
C61 C62 1.468(7) . ?
C61 C62B 1.54(3) . ?
C61 H61A 0.97 . ?
C61 H61B 0.97 . ?
C61 H61C 0.97 . ?
C61 H61D 0.97 . ?
C62 N20 1.497(7) . ?
C62 H62A 0.97 . ?
C62 H62B 0.97 . ?
C62B N20 1.48(3) . ?
C62B H62C 0.97 . ?
C62B H62D 0.97 . ?
N7 C77 1.510(5) . ?
N7 C71 1.512(5) . ?
N7 C75 1.517(4) . ?
N7 C73 1.521(5) . ?
C71 C72 1.504(7) . ?
C71 H71A 0.97 . ?
C71 H71B 0.97 . ?
C72 H72A 0.96 . ?
C72 H72B 0.96 . ?
C72 H72C 0.96 . ?
C73 C74 1.521(6) . ?
C73 H73A 0.97 . ?
C73 H73B 0.97 . ?
C74 H74A 0.96 . ?
C74 H74B 0.96 . ?
C74 H74C 0.96 . ?
C75 C76 1.505(6) . ?
C75 H75A 0.97 . ?
C75 H75B 0.97 . ?
C76 H76A 0.96 . ?
C76 H76B 0.96 . ?
C76 H76C 0.96 . ?
C77 C78 1.486(7) . ?
C77 H77A 0.97 . ?
C77 H77B 0.97 . ?
C78 H78A 0.96 . ?
C78 H78B 0.96 . ?
C78 H78C 0.96 . ?
N8 C85 1.496(6) . ?
N8 C83 1.501(5) . ?
N8 C87 1.508(6) . ?
N8 C81 1.512(5) . ?
C81 C82 1.521(7) . ?
C81 H81A 0.97 . ?
C81 H81B 0.97 . ?
C82 H82A 0.96 . ?
C82 H82B 0.96 . ?
C82 H82C 0.96 . ?
C83 C84 1.498(7) . ?
C83 H83A 0.97 . ?
C83 H83B 0.97 . ?
C84 H84A 0.96 . ?
C84 H84B 0.96 . ?
C84 H84C 0.96 . ?
C85 C86 1.512(7) . ?
C85 H85A 0.97 . ?
C85 H85B 0.97 . ?
C86 H86A 0.96 . ?
C86 H86B 0.96 . ?
C86 H86C 0.96 . ?
C87 C88 1.535(7) . ?
C87 H87A 0.97 . ?
C87 H87B 0.97 . ?
C88 H88A 0.96 . ?
C88 H88B 0.96 . ?
C88 H88C 0.96 . ?
N91 C92 1.120(6) . ?
C92 C93 1.436(7) . ?
C93 H93A 0.96 . ?
C93 H93B 0.96 . ?
C93 H93C 0.96 . ?
